data_4338911
loop_
_publ_author_name
'Cao, Deng-Ke'
'Li, Yi-Zhi'
'Zheng, Li-Min'

_publ_section_title
;
 Layered cobalt(II) and nickel(II) diphosphonates showing canted
 antiferromagnetism and slow relaxation behavior.
;
_journal_issue 18
_journal_name_full 'Inorganic chemistry'
_journal_page_first 7571
_journal_page_last 7578
_journal_paper_doi 10.1021/ic701098t
_journal_volume 46
_journal_year 2007
_chemical_formula_moiety '? C10 H22 Co3 N4 O18 P4, 2(H2 O)'
_chemical_formula_sum 'C10 H26 Co3 N4 O20 P4'
_chemical_formula_weight 823.02
_chemical_name_systematic
; 
 ? 
;
_space_group_IT_number 2
_symmetry_cell_setting triclinic
_symmetry_space_group_name_Hall '-P 1'
_symmetry_space_group_name_H-M 'P -1'
_atom_sites_solution_hydrogens geom
_atom_sites_solution_primary direct
_atom_sites_solution_secondary difmap
_audit_creation_method SHELXL-97
_cell_angle_alpha 77.284(3)
_cell_angle_beta 78.623(4)
_cell_angle_gamma 87.507(4)
_cell_formula_units_Z 1
_cell_length_a 6.9450(13)
_cell_length_b 9.5734(18)
_cell_length_c 9.7882(19)
_cell_measurement_reflns_used 900
_cell_measurement_temperature 293(2)
_cell_measurement_theta_max 26.302
_cell_measurement_theta_min 2.724
_cell_volume 622.4(2)
_computing_cell_refinement SMART
_computing_data_collection 'SMART (Bruker, 2000)'
_computing_data_reduction 'SAINT (Bruker, 2000)'
_computing_molecular_graphics SHELXTL
_computing_publication_material SHELXTL
_computing_structure_refinement SHELXTL
_computing_structure_solution 'SHELXTL (Bruker, 2000)'
_diffrn_ambient_temperature 293(2)
_diffrn_measured_fraction_theta_full 0.956
_diffrn_measured_fraction_theta_max 0.956
_diffrn_measurement_device_type 'Bruker Smart Apex CCD area detector'
_diffrn_measurement_method 'phi and omega scans'
_diffrn_radiation_monochromator graphite
_diffrn_radiation_source 'fine-focus sealed tube'
_diffrn_radiation_type MoK\a
_diffrn_radiation_wavelength 0.71073
_diffrn_reflns_av_R_equivalents 0.0213
_diffrn_reflns_av_sigmaI/netI 0.0505
_diffrn_reflns_limit_h_max 8
_diffrn_reflns_limit_h_min -7
_diffrn_reflns_limit_k_max 8
_diffrn_reflns_limit_k_min -11
_diffrn_reflns_limit_l_max 11
_diffrn_reflns_limit_l_min -12
_diffrn_reflns_number 3282
_diffrn_reflns_theta_full 26.00
_diffrn_reflns_theta_max 26.00
_diffrn_reflns_theta_min 2.17
_exptl_absorpt_coefficient_mu 2.335
_exptl_absorpt_correction_T_max 0.792
_exptl_absorpt_correction_T_min 0.663
_exptl_absorpt_correction_type multi-scan
_exptl_absorpt_process_details 'SADABS,(Bruker, 2000)'
_exptl_crystal_colour purple
_exptl_crystal_density_diffrn 2.196
_exptl_crystal_density_method 'not measured'
_exptl_crystal_description blocky
_exptl_crystal_F_000 415
_exptl_crystal_size_max 0.2
_exptl_crystal_size_mid 0.15
_exptl_crystal_size_min 0.1
_refine_diff_density_max 0.746
_refine_diff_density_min -0.698
_refine_diff_density_rms 0.133
_refine_ls_extinction_method none
_refine_ls_goodness_of_fit_ref 1.055
_refine_ls_hydrogen_treatment constr
_refine_ls_matrix_type full
_refine_ls_number_parameters 187
_refine_ls_number_reflns 2331
_refine_ls_number_restraints 0
_refine_ls_restrained_S_all 1.055
_refine_ls_R_factor_all 0.0571
_refine_ls_R_factor_gt 0.0476
_refine_ls_shift/su_max 0.003
_refine_ls_shift/su_mean 0.000
_refine_ls_structure_factor_coef Fsqd
_refine_ls_weighting_details 'calc w=1/[\s^2^(Fo^2^)+(0.0665P)^2^+0.7047P] where P=(Fo^2^+2Fc^2^)/3'
_refine_ls_weighting_scheme calc
_refine_ls_wR_factor_gt 0.1185
_refine_ls_wR_factor_ref 0.1245
_reflns_number_gt 1974
_reflns_number_total 2331
_reflns_threshold_expression >2sigma(I)
_cod_data_source_file ic701098t-file002.cif
_cod_data_source_block Co3(ImhedpH)2(H2O)4.2H2O
_cod_depositor_comments
;
The following automatic conversions were performed:

'_symmetry_cell_setting' value 'Triclinic' changed to 'triclinic'
according to
/usr/data/users/saulius/automatic-downloads/retrospective/ACS/lib/dictionaries/cif_core.dic
dictionary named 'cif_core.dic' version 2.4.2 from 2011-04-26.

Automatic conversion script
Id: cif_fix_values 2281 2013-09-26 08:29:07Z andrius 
;
_cod_database_code 4338911

loop_
_symmetry_equiv_pos_as_xyz
'x, y, z'
'-x, -y, -z'

loop_
_atom_site_label
_atom_site_type_symbol
_atom_site_fract_x
_atom_site_fract_y
_atom_site_fract_z
_atom_site_U_iso_or_equiv
_atom_site_adp_type
_atom_site_occupancy
_atom_site_symmetry_multiplicity
_atom_site_calc_flag
_atom_site_refinement_flags
Co1 Co 1.0000 0.0000 0.5000 0.0150(2) Uani 1 2 d S
Co2 Co 0.79486(9) 0.05475(7) 1.04434(6) 0.0156(2) Uani 1 1 d .
P1 P 0.96716(17) 0.20425(13) 0.73367(13) 0.0139(3) Uani 1 1 d .
P2 P 0.64965(17) -0.02264(13) 0.78882(13) 0.0134(3) Uani 1 1 d .
O1 O 1.0538(5) 0.1668(4) 0.5907(3) 0.0181(7) Uani 1 1 d .
O1W O 1.2112(5) -0.1237(4) 0.6088(4) 0.0231(8) Uani 1 1 d .
H1WC H 1.3327 -0.1078 0.5756 0.028 Uiso 1 1 d R
H1WA H 1.1367 -0.1361 0.5532 0.028 Uiso 1 1 d R
O2 O 1.0227(5) 0.0964(4) 0.8623(3) 0.0178(7) Uani 1 1 d .
O2W O 0.9313(5) 0.2200(4) 1.1071(4) 0.0268(9) Uani 1 1 d .
H2WB H 0.8414 0.2220 1.1796 0.032 Uiso 1 1 d R
H2WA H 1.0216 0.1976 1.1554 0.032 Uiso 1 1 d R
O3 O 1.0050(5) 0.3560(4) 0.7352(4) 0.0212(8) Uani 1 1 d .
O3W O 0.8228(8) 0.4757(5) 0.9505(5) 0.0546(13) Uani 1 1 d .
H3WD H 0.8799 0.4384 0.8820 0.066 Uiso 1 1 d R
H3WC H 0.8523 0.4291 1.0281 0.066 Uiso 1 1 d R
O4 O 0.7757(5) -0.0780(4) 0.6697(3) 0.0190(7) Uani 1 1 d .
O5 O 0.6958(5) -0.0910(3) 0.9376(3) 0.0161(7) Uani 1 1 d .
O6 O 0.4303(4) -0.0352(4) 0.7899(3) 0.0156(7) Uani 1 1 d .
O7 O 0.6318(5) 0.2057(3) 0.9081(3) 0.0165(7) Uani 1 1 d .
H7A H 0.5088 0.1925 0.9358 0.020 Uiso 1 1 d R
N1 N 0.5947(6) 0.4131(4) 0.6507(4) 0.0177(9) Uani 1 1 d .
N2 N 0.6991(7) 0.6303(5) 0.5892(5) 0.0318(12) Uani 1 1 d .
H2A H 0.7668 0.7055 0.5447 0.038 Uiso 1 1 calc R
C1 C 0.7263(7) 0.5033(6) 0.5600(6) 0.0243(12) Uani 1 1 d .
H1A H 0.8219 0.4797 0.4877 0.029 Uiso 1 1 calc R
C2 C 0.5456(9) 0.6244(6) 0.7019(7) 0.0333(14) Uani 1 1 d .
H2B H 0.4968 0.6999 0.7442 0.040 Uiso 1 1 calc R
C3 C 0.4782(8) 0.4890(6) 0.7400(6) 0.0264(12) Uani 1 1 d .
H3B H 0.3731 0.4534 0.8127 0.032 Uiso 1 1 calc R
C4 C 0.5856(7) 0.2585(5) 0.6607(5) 0.0184(10) Uani 1 1 d .
H4A H 0.6389 0.2382 0.5677 0.022 Uiso 1 1 calc R
H4B H 0.4493 0.2284 0.6867 0.022 Uiso 1 1 calc R
C5 C 0.6980(7) 0.1722(5) 0.7692(5) 0.0143(10) Uani 1 1 d .

loop_
_atom_site_aniso_label
_atom_site_aniso_U_11
_atom_site_aniso_U_22
_atom_site_aniso_U_33
_atom_site_aniso_U_23
_atom_site_aniso_U_13
_atom_site_aniso_U_12
Co1 0.0133(5) 0.0182(5) 0.0121(5) -0.0035(4) 0.0008(4) -0.0002(4)
Co2 0.0115(3) 0.0216(4) 0.0122(4) -0.0023(3) -0.0005(3) 0.0009(3)
P1 0.0108(6) 0.0169(6) 0.0125(6) -0.0015(5) -0.0007(5) -0.0007(5)
P2 0.0116(6) 0.0161(6) 0.0115(6) -0.0032(5) 0.0005(5) 0.0000(5)
O1 0.0172(17) 0.0212(18) 0.0147(17) -0.0040(14) 0.0009(14) -0.0040(14)
O1W 0.0168(18) 0.032(2) 0.0218(19) -0.0068(16) -0.0067(15) 0.0043(15)
O2 0.0113(16) 0.0264(19) 0.0131(17) 0.0009(14) -0.0016(13) 0.0001(14)
O2W 0.0222(19) 0.037(2) 0.021(2) -0.0072(17) -0.0025(16) -0.0009(16)
O3 0.0193(18) 0.0200(19) 0.0225(19) -0.0042(15) 0.0001(15) -0.0003(14)
O3W 0.078(4) 0.049(3) 0.039(3) -0.014(2) -0.013(3) 0.004(3)
O4 0.0158(17) 0.0225(19) 0.0155(17) -0.0040(14) 0.0055(14) -0.0031(14)
O5 0.0142(17) 0.0189(17) 0.0141(17) -0.0030(14) -0.0009(13) -0.0006(14)
O6 0.0093(16) 0.0233(18) 0.0126(16) -0.0044(13) 0.0026(13) -0.0018(13)
O7 0.0117(16) 0.0211(18) 0.0157(17) -0.0051(14) 0.0011(13) -0.0012(13)
N1 0.016(2) 0.017(2) 0.019(2) 0.0014(17) -0.0053(17) 0.0003(16)
N2 0.027(3) 0.023(3) 0.041(3) 0.008(2) -0.011(2) -0.006(2)
C1 0.016(3) 0.027(3) 0.024(3) 0.008(2) -0.003(2) -0.001(2)
C2 0.041(4) 0.022(3) 0.042(4) -0.010(3) -0.017(3) 0.007(3)
C3 0.022(3) 0.022(3) 0.033(3) -0.004(2) -0.001(2) 0.002(2)
C4 0.017(2) 0.016(2) 0.020(3) -0.001(2) -0.003(2) 0.0010(19)
C5 0.012(2) 0.016(2) 0.015(2) -0.0054(19) -0.0020(19) 0.0026(18)

loop_
_atom_type_symbol
_atom_type_description
_atom_type_scat_dispersion_real
_atom_type_scat_dispersion_imag
_atom_type_scat_source
C C 0.0033 0.0016 'International Tables Vol C Tables 4.2.6.8 and 6.1.1.4'
H H 0.0000 0.0000 'International Tables Vol C Tables 4.2.6.8 and 6.1.1.4'
N N 0.0061 0.0033 'International Tables Vol C Tables 4.2.6.8 and 6.1.1.4'
O O 0.0106 0.0060 'International Tables Vol C Tables 4.2.6.8 and 6.1.1.4'
P P 0.1023 0.0942 'International Tables Vol C Tables 4.2.6.8 and 6.1.1.4'
Co Co 0.3494 0.9721 'International Tables Vol C Tables 4.2.6.8 and 6.1.1.4'

loop_
_geom_angle_atom_site_label_1
_geom_angle_atom_site_label_2
_geom_angle_atom_site_label_3
_geom_angle
_geom_angle_site_symmetry_1
_geom_angle_site_symmetry_3
O1 Co1 O1 180.00(9) . 2_756
O1 Co1 O4 88.22(13) . 2_756
O1 Co1 O4 91.78(13) 2_756 2_756
O1 Co1 O4 91.78(13) . .
O1 Co1 O4 88.22(13) 2_756 .
O4 Co1 O4 180.00(19) 2_756 .
O1 Co1 O1W 92.12(13) . 2_756
O1 Co1 O1W 87.88(13) 2_756 2_756
O4 Co1 O1W 90.68(13) 2_756 2_756
O4 Co1 O1W 89.32(13) . 2_756
O1 Co1 O1W 87.88(13) . .
O1 Co1 O1W 92.12(13) 2_756 .
O4 Co1 O1W 89.32(13) 2_756 .
O4 Co1 O1W 90.68(13) . .
O1W Co1 O1W 180.0 2_756 .
O1 Co1 H1WA 108.8 . .
O1 Co1 H1WA 71.2 2_756 .
O4 Co1 H1WA 90.1 2_756 .
O4 Co1 H1WA 89.9 . .
O1W Co1 H1WA 159.1 2_756 .
O1W Co1 H1WA 20.9 . .
O6 Co2 O2 97.93(13) 2_657 2_757
O6 Co2 O2 174.29(13) 2_657 .
O2 Co2 O2 87.25(13) 2_757 .
O6 Co2 O5 98.27(13) 2_657 .
O2 Co2 O5 92.27(13) 2_757 .
O2 Co2 O5 83.86(13) . .
O6 Co2 O2W 93.24(13) 2_657 .
O2 Co2 O2W 90.68(14) 2_757 .
O2 Co2 O2W 84.26(13) . .
O5 Co2 O2W 167.60(13) . .
O6 Co2 O7 91.75(13) 2_657 .
O2 Co2 O7 169.25(13) 2_757 .
O2 Co2 O7 83.29(12) . .
O5 Co2 O7 81.66(12) . .
O2W Co2 O7 93.44(13) . .
O3 P1 O1 112.5(2) . .
O3 P1 O2 113.1(2) . .
O1 P1 O2 113.3(2) . .
O3 P1 C5 109.6(2) . .
O1 P1 C5 107.6(2) . .
O2 P1 C5 99.82(19) . .
O4 P2 O6 112.32(19) . .
O4 P2 O5 113.57(19) . .
O6 P2 O5 110.50(18) . .
O4 P2 C5 110.4(2) . .
O6 P2 C5 106.1(2) . .
O5 P2 C5 103.3(2) . .
P1 O1 Co1 132.13(19) . .
Co1 O1W H1WC 118.9 . .
H1WC O1W H1WA 119.2 . .
P1 O2 Co2 152.7(2) . 2_757
P1 O2 Co2 114.16(18) . .
Co2 O2 Co2 92.75(12) 2_757 .
Co2 O2W H2WB 94.4 . .
Co2 O2W H2WA 118.9 . .
H2WB O2W H2WA 94.5 . .
H3WD O3W H3WC 109.5 . .
P2 O4 Co1 136.8(2) . .
P2 O5 Co2 114.94(18) . .
P2 O6 Co2 128.50(19) . 2_657
C5 O7 Co2 103.2(3) . .
C5 O7 H7A 110.9 . .
Co2 O7 H7A 111.0 . .
C1 N1 C3 108.0(4) . .
C1 N1 C4 125.9(4) . .
C3 N1 C4 125.9(4) . .
C1 N2 C2 109.0(5) . .
C1 N2 H2A 125.5 . .
C2 N2 H2A 125.5 . .
N2 C1 N1 108.9(5) . .
N2 C1 H1A 125.5 . .
N1 C1 H1A 125.5 . .
C3 C2 N2 107.2(5) . .
C3 C2 H2B 126.4 . .
N2 C2 H2B 126.4 . .
C2 C3 N1 106.8(5) . .
C2 C3 H3B 126.6 . .
N1 C3 H3B 126.6 . .
N1 C4 C5 113.0(4) . .
N1 C4 H4A 109.0 . .
C5 C4 H4A 109.0 . .
N1 C4 H4B 109.0 . .
C5 C4 H4B 109.0 . .
H4A C4 H4B 107.8 . .
O7 C5 C4 111.0(4) . .
O7 C5 P1 103.2(3) . .
C4 C5 P1 116.3(3) . .
O7 C5 P2 107.2(3) . .
C4 C5 P2 108.9(3) . .
P1 C5 P2 109.7(2) . .

loop_
_geom_bond_atom_site_label_1
_geom_bond_atom_site_label_2
_geom_bond_distance
_geom_bond_site_symmetry_2
Co1 O1 2.070(3) .
Co1 O1 2.070(3) 2_756
Co1 O4 2.068(3) 2_756
Co1 O4 2.068(3) .
Co1 O1W 2.144(3) 2_756
Co1 O1W 2.144(3) .
Co1 H1WA 1.6304 .
Co2 O6 2.001(3) 2_657
Co2 O2 2.062(3) 2_757
Co2 O2 2.114(3) .
Co2 O5 2.126(3) .
Co2 O2W 2.137(4) .
Co2 O7 2.180(3) .
P1 O3 1.492(4) .
P1 O1 1.523(3) .
P1 O2 1.544(3) .
P1 C5 1.859(5) .
P2 O4 1.495(3) .
P2 O6 1.531(3) .
P2 O5 1.549(3) .
P2 C5 1.871(5) .
O1W H1WC 0.8500 .
O1W H1WA 0.8504 .
O2 Co2 2.062(3) 2_757
O2W H2WB 0.8500 .
O2W H2WA 0.8500 .
O3W H3WD 0.8500 .
O3W H3WC 0.8500 .
O6 Co2 2.001(3) 2_657
O7 C5 1.448(6) .
O7 H7A 0.8499 .
N1 C1 1.334(6) .
N1 C3 1.377(7) .
N1 C4 1.465(6) .
N2 C1 1.306(7) .
N2 C2 1.368(8) .
N2 H2A 0.8600 .
C1 H1A 0.9300 .
C2 C3 1.345(8) .
C2 H2B 0.9300 .
C3 H3B 0.9300 .
C4 C5 1.518(6) .
C4 H4A 0.9700 .
C4 H4B 0.9700 .

loop_
_geom_hbond_atom_site_label_D
_geom_hbond_atom_site_label_H
_geom_hbond_atom_site_label_A
_geom_hbond_distance_DH
_geom_hbond_distance_HA
_geom_hbond_distance_DA
_geom_hbond_angle_DHA
_geom_hbond_site_symmetry_A
O3W H3WD O3 0.85 1.84 2.691(6) 179.3 .
O3W H3WC O2W 0.85 2.07 2.749(6) 136.0 .
O2W H2WB O1W 0.85 2.05 2.725(5) 136.4 2_757
O2W H2WA O5 0.85 2.29 2.817(5) 120.2 2_757
O7 H7A O5 0.85 1.84 2.607(4) 148.8 2_657
N2 H2A O1 0.86 1.89 2.723(6) 162.5 2_766

loop_
_geom_torsion_atom_site_label_1
_geom_torsion_atom_site_label_2
_geom_torsion_atom_site_label_3
_geom_torsion_atom_site_label_4
_geom_torsion
_geom_torsion_site_symmetry_1
_geom_torsion_site_symmetry_4
O3 P1 O1 Co1 -162.4(2) . .
O2 P1 O1 Co1 67.8(3) . .
C5 P1 O1 Co1 -41.6(3) . .
O4 Co1 O1 P1 -175.7(3) 2_756 .
O4 Co1 O1 P1 4.3(3) . .
O1W Co1 O1 P1 93.7(3) 2_756 .
O1W Co1 O1 P1 -86.3(3) . .
O3 P1 O2 Co2 -102.6(5) . 2_757
O1 P1 O2 Co2 26.9(5) . 2_757
C5 P1 O2 Co2 141.0(4) . 2_757
O3 P1 O2 Co2 88.1(2) . .
O1 P1 O2 Co2 -142.39(19) . .
C5 P1 O2 Co2 -28.3(2) . .
O2 Co2 O2 P1 175.1(3) 2_757 .
O5 Co2 O2 P1 82.5(2) . .
O2W Co2 O2 P1 -93.9(2) . .
O7 Co2 O2 P1 0.2(2) . .
O2 Co2 O2 Co2 0.0 2_757 2_757
O5 Co2 O2 Co2 -92.59(13) . 2_757
O2W Co2 O2 Co2 90.96(14) . 2_757
O7 Co2 O2 Co2 -174.87(14) . 2_757
O6 P2 O4 Co1 123.7(3) . .
O5 P2 O4 Co1 -110.0(3) . .
C5 P2 O4 Co1 5.5(4) . .
O1 Co1 O4 P2 17.7(3) . .
O1 Co1 O4 P2 -162.3(3) 2_756 .
O1W Co1 O4 P2 -74.4(3) 2_756 .
O1W Co1 O4 P2 105.6(3) . .
O4 P2 O5 Co2 118.0(2) . .
O6 P2 O5 Co2 -114.7(2) . .
C5 P2 O5 Co2 -1.6(2) . .
O6 Co2 O5 P2 115.5(2) 2_657 .
O2 Co2 O5 P2 -146.13(19) 2_757 .
O2 Co2 O5 P2 -59.14(19) . .
O2W Co2 O5 P2 -42.5(7) . .
O7 Co2 O5 P2 24.95(18) . .
O4 P2 O6 Co2 152.8(2) . 2_657
O5 P2 O6 Co2 24.9(3) . 2_657
C5 P2 O6 Co2 -86.5(3) . 2_657
O6 Co2 O7 C5 -145.3(3) 2_657 .
O2 Co2 O7 C5 8.9(8) 2_757 .
O2 Co2 O7 C5 37.5(3) . .
O5 Co2 O7 C5 -47.2(2) . .
O2W Co2 O7 C5 121.3(3) . .
C2 N2 C1 N1 -0.1(6) . .
C3 N1 C1 N2 0.7(6) . .
C4 N1 C1 N2 -175.0(4) . .
C1 N2 C2 C3 -0.5(6) . .
N2 C2 C3 N1 0.9(6) . .
C1 N1 C3 C2 -1.0(6) . .
C4 N1 C3 C2 174.6(4) . .
C1 N1 C4 C5 92.5(6) . .
C3 N1 C4 C5 -82.4(6) . .
Co2 O7 C5 C4 174.8(3) . .
Co2 O7 C5 P1 -59.8(3) . .
Co2 O7 C5 P2 56.0(3) . .
N1 C4 C5 O7 55.1(5) . .
N1 C4 C5 P1 -62.5(5) . .
N1 C4 C5 P2 172.9(3) . .
O3 P1 C5 O7 -59.3(3) . .
O1 P1 C5 O7 178.0(3) . .
O2 P1 C5 O7 59.6(3) . .
O3 P1 C5 C4 62.5(4) . .
O1 P1 C5 C4 -60.1(4) . .
O2 P1 C5 C4 -178.6(3) . .
O3 P1 C5 P2 -173.4(2) . .
O1 P1 C5 P2 64.0(3) . .
O2 P1 C5 P2 -54.4(3) . .
O4 P2 C5 O7 -159.2(3) . .
O6 P2 C5 O7 78.8(3) . .
O5 P2 C5 O7 -37.5(3) . .
O4 P2 C5 C4 80.6(4) . .
O6 P2 C5 C4 -41.4(4) . .
O5 P2 C5 C4 -157.7(3) . .
O4 P2 C5 P1 -47.8(3) . .
O6 P2 C5 P1 -169.8(2) . .
O5 P2 C5 P1 73.9(3) . .
